data_4000478
_journal_name_full 'Chemistry of Materials'
_journal_paper_doi 10.1021/cm0487472
_journal_year 2004
_chemical_formula_sum 'Ga0.35 Ge0.15 La O2.32'
_chemical_formula_weight 211.32
_space_group_IT_number 14
_symmetry_cell_setting monoclinic
_symmetry_space_group_name_Hall '-P 2ybc'
_symmetry_space_group_name_H-M 'P 1 21/c 1'
_cell_angle_alpha 90.0
_cell_angle_beta 110.106(4)
_cell_angle_gamma 90.0
_cell_formula_units_Z 16
_cell_length_a 8.00967(15)
_cell_length_b 11.16007(23)
_cell_length_c 11.6426(4)
_cell_volume 977.28723
_cod_database_code 4000478

loop_
_symmetry_equiv_pos_site_id
_symmetry_equiv_pos_as_xyz
1 +x,+y,+z
2 -x,+y+1/2,-z+1/2
-1 -x,-y,-z
-2 +x,-y+1/2,+z+1/2

loop_
_atom_site_type_symbol
_atom_site_label
_atom_site_fract_x
_atom_site_fract_y
_atom_site_fract_z
_atom_site_occupancy
_atom_site_thermal_displace_type
_atom_site_U_iso_or_equiv
_atom_site_symmetry_multiplicity
GA Ga1 0.1525(9) 0.1936(7) 0.1236(8) 0.7 Uiso 0.0065(20) 4
GA Ga2 0.6789(11) 0.1946(7) 0.1295(7) 0.7 Uiso 0.0094(20) 4
LA La1 0.5295(11) 0.0831(5) 0.8061(5) 1.0 Uiso 0.0056(14) 4
LA La2 0.0293(10) 0.0937(5) 0.7925(5) 1.0 Uiso 0.0091(15) 4
LA La3 0.3366(10) 0.1254(8) 0.4273(5) 1.0 Uiso 0.0031(17) 4
LA La4 0.8376(10) 0.1253(8) 0.4219(5) 1.0 Uiso 0.0038(16) 4
O O1 0.7602(17) 0.2155(16) 0.7611(10) 1.0 Uiso 0.0132(26) 4
O O2 0.2658(18) 0.2140(17) 0.7588(12) 1.0 Uiso 0.0250(30) 4
O O3 0.2147(20) 0.0423(10) 0.1862(9) 1.0 Uiso 0.0205(34) 4
O O4 0.0858(16) 0.2298(11) 0.9719(12) 1.0 Uiso 0.0217(34) 4
O O5 0.4334(24) 0.2451(13) 0.1142(12) 0.691(23) Uiso 0.0129(19) 4
O O6 0.6349(14) 0.2339(10) 0.9706(10) 1.0 Uiso 0.0019(26) 4
O O7 0.7072(17) 0.0398(9) 0.1678(7) 1.0 Uiso 0.0077(27) 4
O O8 0.0736(15) 0.0027(9) 0.4019(9) 1.0 Uiso 0.0023(24) 4
O O9 0.5738(15) 0.0051(8) 0.3909(9) 1.0 Uiso 0.0018(26) 4
GE Ge1 0.1525(9) 0.1936(7) 0.1236(8) 0.3 Uiso 0.0065(20) 4
GE Ge2 0.6789(11) 0.1946(7) 0.1295(7) 0.3 Uiso 0.0094(20) 4
O O10 0.0635(31) 0.7403(16) 0.3700(14) 0.589(22) Uiso 0.0129(19) 4
